data_8105731
loop_
_publ_author_name
'Cui, Jianqiang'
'Men, Jing'
'Liu, Bin'

_publ_section_title
;
 The cocrystal 2-(dimethylammonio)-5-nitrobenzoate&#x00A0;--
 2-(dimethylamino)-5-nitrobenzoic acid, C9H10N2O4
;
_journal_issue 3
_journal_name_full 'Zeitschrift f\"ur Kristallographie - New Crystal Structures'
_journal_page_first 489
_journal_page_last 491
_journal_paper_doi 10.1515/ncrs-2022-0101
_journal_volume 237
_journal_year 2022
_chemical_formula_moiety 'C9 H10 N2 O4'
_chemical_formula_sum 'C9 H10 N2 O4'
_chemical_formula_weight 210.19
_space_group_crystal_system triclinic
_space_group_IT_number 2
_space_group_name_Hall '-P 1'
_space_group_name_H-M_alt 'P -1'
_atom_sites_solution_hydrogens mixed
_cell_angle_alpha 67.938(4)
_cell_angle_beta 66.250(4)
_cell_angle_gamma 72.978(4)
_cell_formula_units_Z 4
_cell_length_a 9.722(2)
_cell_length_b 10.805(2)
_cell_length_c 10.947(2)
_cell_measurement_reflns_used 2945
_cell_measurement_temperature 173
_cell_measurement_theta_max 26.25
_cell_measurement_theta_min 2.32
_cell_volume 961.8(3)
_computing_cell_refinement 'SAINT v8.34A (Bruker, 2013) [1]'
_computing_data_reduction 'SAINT v8.34A (Bruker, 2013) [1]'
_computing_molecular_graphics 'Olex2 1.5 (Dolomanov et al., 2009) [2]'
_computing_publication_material 'Olex2 1.5 (Dolomanov et al., 2009) [2]'
_computing_structure_refinement 'SHELXL 2018/3 (Sheldrick, 2015) [3]'
_computing_structure_solution 'ShelXS (Sheldrick, 2008) [4]'
_diffrn_ambient_temperature 173.00
_diffrn_measured_fraction_theta_full 0.988
_diffrn_measured_fraction_theta_max 0.983
_diffrn_measurement_device_type 'Bruker APEX-II CCD'
_diffrn_measurement_method '\f and \w scans'
_diffrn_radiation_type MoK\a
_diffrn_radiation_wavelength 0.71073
_diffrn_reflns_av_R_equivalents 0.0256
_diffrn_reflns_av_unetI/netI 0.0368
_diffrn_reflns_Laue_measured_fraction_full 0.988
_diffrn_reflns_Laue_measured_fraction_max 0.983
_diffrn_reflns_limit_h_max 12
_diffrn_reflns_limit_h_min -12
_diffrn_reflns_limit_k_max 13
_diffrn_reflns_limit_k_min -13
_diffrn_reflns_limit_l_max 13
_diffrn_reflns_limit_l_min -13
_diffrn_reflns_number 7986
_diffrn_reflns_point_group_measured_fraction_full 0.988
_diffrn_reflns_point_group_measured_fraction_max 0.983
_diffrn_reflns_theta_full 25.242
_diffrn_reflns_theta_max 26.353
_diffrn_reflns_theta_min 2.063
_exptl_absorpt_coefficient_mu 0.116
_exptl_absorpt_correction_T_max 0.7454
_exptl_absorpt_correction_T_min 0.6538
_exptl_absorpt_correction_type multi-scan
_exptl_absorpt_process_details
'SADABS-2014/5 (Bruker,2014/5) was used for absorption correction. wR2(int) was 0.0610 before and 0.0450 after correction. The Ratio of minimum to maximum transmission is 0.8771. The \l/2 correction factor is 0.00150.'
_exptl_crystal_colour colourless
_exptl_crystal_colour_primary colourless
_exptl_crystal_density_diffrn 1.452
_exptl_crystal_description block
_exptl_crystal_F_000 440
_exptl_crystal_size_max 0.28
_exptl_crystal_size_mid 0.15
_exptl_crystal_size_min 0.11
_refine_diff_density_max 0.216
_refine_diff_density_min -0.261
_refine_diff_density_rms 0.055
_refine_ls_extinction_coef .
_refine_ls_extinction_method none
_refine_ls_goodness_of_fit_ref 1.042
_refine_ls_hydrogen_treatment mixed
_refine_ls_matrix_type full
_refine_ls_number_parameters 279
_refine_ls_number_reflns 3867
_refine_ls_number_restraints 0
_refine_ls_restrained_S_all 1.042
_refine_ls_R_factor_all 0.0530
_refine_ls_R_factor_gt 0.0421
_refine_ls_shift/su_max 0.000
_refine_ls_shift/su_mean 0.000
_refine_ls_structure_factor_coef Fsqd
_refine_ls_weighting_details 'w=1/[\s^2^(Fo^2^)+(0.0740P)^2^+0.2039P] where P=(Fo^2^+2Fc^2^)/3'
_refine_ls_weighting_scheme calc
_refine_ls_wR_factor_gt 0.1222
_refine_ls_wR_factor_ref 0.1339
_reflns_Friedel_coverage 0.000
_reflns_Friedel_fraction_full .
_reflns_Friedel_fraction_max .
_reflns_number_gt 3096
_reflns_number_total 3867
_reflns_threshold_expression 'I > 2\s(I)'
_cod_data_source_file suppl_j_ncrs-2022-0101_suppl.cif
_cod_data_source_block mo
_cod_database_code 8105731
_shelx_space_group_comment
;
The symmetry employed for this shelxl refinement is uniquely defined
by the following loop, which should always be used as a source of
symmetry information in preference to the above space-group names.
They are only intended as comments.
;
_shelx_estimated_absorpt_t_max 0.987
_shelx_estimated_absorpt_t_min 0.968
_olex2_refinement_description
;
1. Fixed Uiso
 At 1.2 times of:
  All C(H) groups
 At 1.5 times of:
  All C(H,H,H) groups, All O(H,H) groups
2.a Aromatic/amide H refined with riding coordinates:
 C2(H2), C6(H6), C7(H7), C11(H11), C15(H15), C16(H16)
2.b Idealised Me refined as rotating group:
 C8(H8A,H8B,H8C), C9(H9A,H9B,H9C), C17(H17A,H17B,H17C), C18(H18A,H18B,H18C)
2.c Idealised tetrahedral OH refined as rotating group:
 O4(H4A)
;
_olex2_submission_special_instructions 'No special instructions were received'

loop_
_space_group_symop_operation_xyz
'x, y, z'
'-x, -y, -z'

loop_
_atom_site_label
_atom_site_type_symbol
_atom_site_fract_x
_atom_site_fract_y
_atom_site_fract_z
_atom_site_U_iso_or_equiv
_atom_site_adp_type
_atom_site_occupancy
_atom_site_site_symmetry_order
_atom_site_calc_flag
_atom_site_refinement_flags_posn
_atom_site_refinement_flags_adp
_atom_site_refinement_flags_occupancy
_atom_site_disorder_assembly
_atom_site_disorder_group
C1 C 0.89087(18) -0.22043(16) 0.85017(17) 0.0262(3) Uani 1 1 d . . . . .
C2 C 0.86065(19) -0.10462(16) 0.74850(18) 0.0285(4) Uani 1 1 d . . . . .
H2 H 0.913877 -0.031475 0.717094 0.034 Uiso 1 1 calc R U . . .
C3 C 0.75147(18) -0.09531(15) 0.69191(16) 0.0254(3) Uani 1 1 d . . . . .
C4 C 0.7227(2) 0.03187(16) 0.57704(18) 0.0309(4) Uani 1 1 d . . . . .
C5 C 0.67455(17) -0.20461(15) 0.74417(16) 0.0230(3) Uani 1 1 d . . . . .
C6 C 0.70408(19) -0.31984(16) 0.84865(17) 0.0279(4) Uani 1 1 d . . . . .
H6 H 0.648692 -0.392094 0.883266 0.033 Uiso 1 1 calc R U . . .
C7 C 0.81472(19) -0.32864(16) 0.90193(17) 0.0280(4) Uani 1 1 d . . . . .
H7 H 0.837829 -0.407195 0.972442 0.034 Uiso 1 1 calc R U . . .
C8 C 0.40596(19) -0.2098(2) 0.78446(19) 0.0368(4) Uani 1 1 d . . . . .
H8A H 0.405263 -0.302211 0.848275 0.055 Uiso 1 1 calc R U . . .
H8B H 0.334250 -0.190084 0.734666 0.055 Uiso 1 1 calc R U . . .
H8C H 0.375583 -0.145451 0.837942 0.055 Uiso 1 1 calc R U . . .
C9 C 0.6158(2) -0.29775(18) 0.60251(19) 0.0354(4) Uani 1 1 d . . . . .
H9A H 0.718992 -0.287673 0.536642 0.053 Uiso 1 1 calc R U . . .
H9B H 0.546999 -0.282116 0.550989 0.053 Uiso 1 1 calc R U . . .
H9C H 0.616815 -0.389538 0.667605 0.053 Uiso 1 1 calc R U . . .
N3 N 1.00948(16) -0.22929(15) 0.90617(15) 0.0324(3) Uani 1 1 d . . . . .
N4 N 0.56208(15) -0.19738(14) 0.68197(14) 0.0255(3) Uani 1 1 d . . . . .
O5 O 1.05758(16) -0.34050(14) 0.97445(15) 0.0467(4) Uani 1 1 d . . . . .
O6 O 1.05430(16) -0.12565(14) 0.88210(16) 0.0490(4) Uani 1 1 d . . . . .
O7 O 0.79889(17) 0.12111(13) 0.54301(16) 0.0500(4) Uani 1 1 d . . . . .
O8 O 0.62584(16) 0.03740(12) 0.52515(14) 0.0411(3) Uani 1 1 d . . . . .
C10 C 0.54457(18) 0.73187(17) 0.18610(17) 0.0282(4) Uani 1 1 d . . . . .
C11 C 0.60307(18) 0.60425(16) 0.25648(16) 0.0269(4) Uani 1 1 d . . . . .
H11 H 0.560037 0.528431 0.273747 0.032 Uiso 1 1 calc R U . . .
C12 C 0.72330(18) 0.58556(15) 0.30201(16) 0.0236(3) Uani 1 1 d . . . . .
C13 C 0.75566(18) 0.45072(16) 0.40282(17) 0.0265(4) Uani 1 1 d . . . . .
C14 C 0.79534(17) 0.69766(15) 0.26801(16) 0.0236(3) Uani 1 1 d . . . . .
C15 C 0.72737(19) 0.82733(16) 0.20108(18) 0.0304(4) Uani 1 1 d . . . . .
H15 H 0.768127 0.904686 0.183205 0.037 Uiso 1 1 calc R U . . .
C16 C 0.60461(19) 0.84404(16) 0.16153(18) 0.0303(4) Uani 1 1 d . . . . .
H16 H 0.560761 0.932056 0.117458 0.036 Uiso 1 1 calc R U . . .
C17 C 1.0368(2) 0.55897(18) 0.29598(19) 0.0347(4) Uani 1 1 d . . . . .
H17A H 1.137760 0.582792 0.236595 0.052 Uiso 1 1 calc R U . . .
H17B H 1.011016 0.502132 0.259135 0.052 Uiso 1 1 calc R U . . .
H17C H 1.037640 0.509183 0.391276 0.052 Uiso 1 1 calc R U . . .
C18 C 0.9826(2) 0.79878(19) 0.2810(2) 0.0420(5) Uani 1 1 d . . . . .
H18A H 1.035410 0.839604 0.181876 0.063 Uiso 1 1 calc R U . . .
H18B H 1.054066 0.769943 0.332955 0.063 Uiso 1 1 calc R U . . .
H18C H 0.897806 0.865469 0.317334 0.063 Uiso 1 1 calc R U . . .
N1 N 0.92410(15) 0.68179(13) 0.29735(15) 0.0293(3) Uani 1 1 d . . . . .
N2 N 0.42479(17) 0.74576(16) 0.13406(15) 0.0354(4) Uani 1 1 d . . . . .
O1 O 0.39351(15) 0.64268(15) 0.13463(14) 0.0449(4) Uani 1 1 d . . . . .
O2 O 0.36021(16) 0.86101(15) 0.08662(16) 0.0515(4) Uani 1 1 d . . . . .
O3 O 0.77092(15) 0.43896(12) 0.51125(13) 0.0379(3) Uani 1 1 d . . . . .
O4 O 0.75413(16) 0.34823(11) 0.36584(13) 0.0387(3) Uani 1 1 d . . . . .
H4A H 0.767811 0.275360 0.427568 0.058 Uiso 1 1 calc R U . . .
H4 H 0.561(3) -0.105(2) 0.619(2) 0.058 Uiso 1 1 d . U . . .

loop_
_atom_site_aniso_label
_atom_site_aniso_U_11
_atom_site_aniso_U_22
_atom_site_aniso_U_33
_atom_site_aniso_U_23
_atom_site_aniso_U_13
_atom_site_aniso_U_12
C1 0.0253(8) 0.0258(8) 0.0255(8) -0.0070(7) -0.0089(7) -0.0014(6)
C2 0.0320(9) 0.0215(8) 0.0320(9) -0.0047(7) -0.0119(7) -0.0069(7)
C3 0.0308(9) 0.0180(7) 0.0262(8) -0.0040(6) -0.0107(7) -0.0039(6)
C4 0.0391(10) 0.0194(8) 0.0349(9) -0.0011(7) -0.0187(8) -0.0054(7)
C5 0.0246(8) 0.0205(7) 0.0236(8) -0.0078(6) -0.0070(6) -0.0029(6)
C6 0.0322(9) 0.0191(8) 0.0286(8) -0.0042(7) -0.0066(7) -0.0077(6)
C7 0.0315(9) 0.0206(8) 0.0241(8) -0.0014(6) -0.0078(7) -0.0021(6)
C8 0.0275(9) 0.0480(11) 0.0341(10) -0.0140(8) -0.0089(7) -0.0045(8)
C9 0.0373(10) 0.0393(10) 0.0370(10) -0.0191(8) -0.0115(8) -0.0074(8)
N3 0.0289(8) 0.0345(8) 0.0311(8) -0.0063(6) -0.0119(6) -0.0028(6)
N4 0.0278(7) 0.0232(7) 0.0259(7) -0.0057(6) -0.0094(6) -0.0060(5)
O5 0.0501(8) 0.0409(8) 0.0466(8) 0.0020(6) -0.0314(7) -0.0016(6)
O6 0.0468(8) 0.0420(8) 0.0691(10) -0.0071(7) -0.0348(8) -0.0125(6)
O7 0.0665(10) 0.0254(7) 0.0635(10) 0.0145(6) -0.0434(8) -0.0205(6)
O8 0.0562(8) 0.0285(7) 0.0449(8) 0.0053(6) -0.0332(7) -0.0133(6)
C10 0.0226(8) 0.0321(9) 0.0255(8) -0.0045(7) -0.0083(7) -0.0031(7)
C11 0.0296(8) 0.0255(8) 0.0244(8) -0.0024(7) -0.0081(7) -0.0108(6)
C12 0.0280(8) 0.0193(8) 0.0219(8) -0.0033(6) -0.0080(6) -0.0057(6)
C13 0.0311(9) 0.0227(8) 0.0283(8) -0.0043(7) -0.0123(7) -0.0088(6)
C14 0.0248(8) 0.0225(8) 0.0230(8) -0.0076(6) -0.0053(6) -0.0057(6)
C15 0.0350(9) 0.0193(8) 0.0342(9) -0.0060(7) -0.0091(7) -0.0063(7)
C16 0.0324(9) 0.0197(8) 0.0303(9) -0.0027(7) -0.0097(7) 0.0007(6)
C17 0.0302(9) 0.0352(10) 0.0399(10) -0.0105(8) -0.0159(8) -0.0016(7)
C18 0.0445(11) 0.0357(10) 0.0537(12) -0.0111(9) -0.0184(9) -0.0176(8)
N1 0.0275(7) 0.0253(7) 0.0376(8) -0.0088(6) -0.0115(6) -0.0074(6)
N2 0.0283(8) 0.0423(9) 0.0286(8) -0.0010(7) -0.0100(6) -0.0077(7)
O1 0.0418(8) 0.0542(9) 0.0429(8) -0.0007(7) -0.0212(6) -0.0219(6)
O2 0.0415(8) 0.0504(9) 0.0527(9) 0.0011(7) -0.0276(7) 0.0022(6)
O3 0.0560(8) 0.0317(7) 0.0323(7) -0.0041(5) -0.0247(6) -0.0087(6)
O4 0.0677(9) 0.0177(6) 0.0407(7) 0.0010(5) -0.0336(7) -0.0114(6)

loop_
_atom_type_symbol
_atom_type_description
_atom_type_scat_dispersion_real
_atom_type_scat_dispersion_imag
_atom_type_scat_source
C C 0.0033 0.0016 'International Tables Vol C Tables 4.2.6.8 and 6.1.1.4'
H H 0.0000 0.0000 'International Tables Vol C Tables 4.2.6.8 and 6.1.1.4'
N N 0.0061 0.0033 'International Tables Vol C Tables 4.2.6.8 and 6.1.1.4'
O O 0.0106 0.0060 'International Tables Vol C Tables 4.2.6.8 and 6.1.1.4'

loop_
_geom_angle_atom_site_label_1
_geom_angle_atom_site_label_2
_geom_angle_atom_site_label_3
_geom_angle
_geom_angle_site_symmetry_1
_geom_angle_site_symmetry_3
C2 C1 C7 122.72(15) . .
C2 C1 N3 118.61(14) . .
C7 C1 N3 118.68(14) . .
C1 C2 H2 120.2 . .
C1 C2 C3 119.56(15) . .
C3 C2 H2 120.2 . .
C2 C3 C4 118.77(14) . .
C2 C3 C5 117.72(14) . .
C5 C3 C4 123.51(14) . .
O7 C4 C3 115.91(14) . .
O7 C4 O8 126.18(16) . .
O8 C4 C3 117.90(14) . .
C3 C5 N4 118.09(13) . .
C6 C5 C3 122.15(14) . .
C6 C5 N4 119.73(14) . .
C5 C6 H6 120.3 . .
C7 C6 C5 119.46(14) . .
C7 C6 H6 120.3 . .
C1 C7 C6 118.38(15) . .
C1 C7 H7 120.8 . .
C6 C7 H7 120.8 . .
H8A C8 H8B 109.5 . .
H8A C8 H8C 109.5 . .
H8B C8 H8C 109.5 . .
N4 C8 H8A 109.5 . .
N4 C8 H8B 109.5 . .
N4 C8 H8C 109.5 . .
H9A C9 H9B 109.5 . .
H9A C9 H9C 109.5 . .
H9B C9 H9C 109.5 . .
N4 C9 H9A 109.5 . .
N4 C9 H9B 109.5 . .
N4 C9 H9C 109.5 . .
O5 N3 C1 118.18(14) . .
O6 N3 C1 118.30(14) . .
O6 N3 O5 123.52(15) . .
C5 N4 C8 113.72(12) . .
C5 N4 C9 111.00(12) . .
C5 N4 H4 100.4(13) . .
C8 N4 C9 111.35(13) . .
C8 N4 H4 108.6(14) . .
C9 N4 H4 111.2(13) . .
C11 C10 C16 120.38(15) . .
C11 C10 N2 119.04(15) . .
C16 C10 N2 120.54(15) . .
C10 C11 H11 119.6 . .
C12 C11 C10 120.90(15) . .
C12 C11 H11 119.6 . .
C11 C12 C13 116.42(13) . .
C11 C12 C14 119.79(14) . .
C14 C12 C13 123.19(13) . .
O3 C13 C12 122.76(14) . .
O3 C13 O4 124.09(15) . .
O4 C13 C12 112.95(13) . .
C15 C14 C12 117.06(14) . .
N1 C14 C12 121.97(14) . .
N1 C14 C15 120.97(14) . .
C14 C15 H15 119.1 . .
C16 C15 C14 121.81(15) . .
C16 C15 H15 119.1 . .
C10 C16 H16 120.1 . .
C15 C16 C10 119.72(15) . .
C15 C16 H16 120.1 . .
H17A C17 H17B 109.5 . .
H17A C17 H17C 109.5 . .
H17B C17 H17C 109.5 . .
N1 C17 H17A 109.5 . .
N1 C17 H17B 109.5 . .
N1 C17 H17C 109.5 . .
H18A C18 H18B 109.5 . .
H18A C18 H18C 109.5 . .
H18B C18 H18C 109.5 . .
N1 C18 H18A 109.5 . .
N1 C18 H18B 109.5 . .
N1 C18 H18C 109.5 . .
C14 N1 C17 121.28(13) . .
C14 N1 C18 120.94(14) . .
C17 N1 C18 114.17(14) . .
O1 N2 C10 118.77(14) . .
O1 N2 O2 122.57(15) . .
O2 N2 C10 118.62(15) . .
C13 O4 H4A 109.5 . .

loop_
_geom_bond_atom_site_label_1
_geom_bond_atom_site_label_2
_geom_bond_distance
_geom_bond_site_symmetry_2
C1 C2 1.376(2) .
C1 C7 1.381(2) .
C1 N3 1.475(2) .
C2 H2 0.9500 .
C2 C3 1.393(2) .
C3 C4 1.519(2) .
C3 C5 1.395(2) .
C4 O7 1.242(2) .
C4 O8 1.259(2) .
C5 C6 1.388(2) .
C5 N4 1.4749(19) .
C6 H6 0.9500 .
C6 C7 1.382(2) .
C7 H7 0.9500 .
C8 H8A 0.9800 .
C8 H8B 0.9800 .
C8 H8C 0.9800 .
C8 N4 1.488(2) .
C9 H9A 0.9800 .
C9 H9B 0.9800 .
C9 H9C 0.9800 .
C9 N4 1.489(2) .
N3 O5 1.2244(19) .
N3 O6 1.2185(19) .
N4 H4 0.98(2) .
C10 C11 1.384(2) .
C10 C16 1.387(2) .
C10 N2 1.439(2) .
C11 H11 0.9500 .
C11 C12 1.382(2) .
C12 C13 1.498(2) .
C12 C14 1.430(2) .
C13 O3 1.2102(19) .
C13 O4 1.3198(19) .
C14 C15 1.419(2) .
C14 N1 1.362(2) .
C15 H15 0.9500 .
C15 C16 1.370(2) .
C16 H16 0.9500 .
C17 H17A 0.9800 .
C17 H17B 0.9800 .
C17 H17C 0.9800 .
C17 N1 1.453(2) .
C18 H18A 0.9800 .
C18 H18B 0.9800 .
C18 H18C 0.9800 .
C18 N1 1.457(2) .
N2 O1 1.235(2) .
N2 O2 1.238(2) .
O4 H4A 0.8400 .

loop_
_geom_hbond_atom_site_label_D
_geom_hbond_atom_site_label_H
_geom_hbond_atom_site_label_A
_geom_hbond_distance_DH
_geom_hbond_distance_HA
_geom_hbond_distance_DA
_geom_hbond_angle_DHA
_geom_hbond_site_symmetry_A
_geom_hbond_publ_flag
O4 H4A O7 0.84 1.70 2.5401(17) 175.4 . yes

loop_
_geom_torsion_atom_site_label_1
_geom_torsion_atom_site_label_2
_geom_torsion_atom_site_label_3
_geom_torsion_atom_site_label_4
_geom_torsion
_geom_torsion_site_symmetry_1
_geom_torsion_site_symmetry_2
_geom_torsion_site_symmetry_3
_geom_torsion_site_symmetry_4
C1 C2 C3 C4 -178.40(15) . . . .
C1 C2 C3 C5 1.4(2) . . . .
C2 C1 C7 C6 0.2(2) . . . .
C2 C1 N3 O5 -165.46(16) . . . .
C2 C1 N3 O6 14.6(2) . . . .
C2 C3 C4 O7 -1.2(2) . . . .
C2 C3 C4 O8 178.59(16) . . . .
C2 C3 C5 C6 -0.2(2) . . . .
C2 C3 C5 N4 -178.20(13) . . . .
C3 C5 C6 C7 -1.0(2) . . . .
C3 C5 N4 C8 -121.76(16) . . . .
C3 C5 N4 C9 111.75(16) . . . .
C4 C3 C5 C6 179.59(15) . . . .
C4 C3 C5 N4 1.6(2) . . . .
C5 C3 C4 O7 179.09(16) . . . .
C5 C3 C4 O8 -1.2(2) . . . .
C5 C6 C7 C1 1.0(2) . . . .
C6 C5 N4 C8 60.15(19) . . . .
C6 C5 N4 C9 -66.34(18) . . . .
C7 C1 C2 C3 -1.5(2) . . . .
C7 C1 N3 O5 14.6(2) . . . .
C7 C1 N3 O6 -165.41(15) . . . .
N3 C1 C2 C3 178.57(14) . . . .
N3 C1 C7 C6 -179.78(13) . . . .
N4 C5 C6 C7 176.97(13) . . . .
C10 C11 C12 C13 167.14(14) . . . .
C10 C11 C12 C14 -4.3(2) . . . .
C11 C10 C16 C15 3.3(3) . . . .
C11 C10 N2 O1 -10.9(2) . . . .
C11 C10 N2 O2 171.24(15) . . . .
C11 C12 C13 O3 -130.03(18) . . . .
C11 C12 C13 O4 45.2(2) . . . .
C11 C12 C14 C15 6.8(2) . . . .
C11 C12 C14 N1 -172.83(14) . . . .
C12 C14 C15 C16 -4.5(2) . . . .
C12 C14 N1 C17 31.9(2) . . . .
C12 C14 N1 C18 -170.77(15) . . . .
C13 C12 C14 C15 -164.02(15) . . . .
C13 C12 C14 N1 16.3(2) . . . .
C14 C12 C13 O3 41.1(2) . . . .
C14 C12 C13 O4 -143.70(15) . . . .
C14 C15 C16 C10 -0.4(3) . . . .
C15 C14 N1 C17 -147.70(16) . . . .
C15 C14 N1 C18 9.6(2) . . . .
C16 C10 C11 C12 -0.8(2) . . . .
C16 C10 N2 O1 166.69(15) . . . .
C16 C10 N2 O2 -11.2(2) . . . .
N1 C14 C15 C16 175.13(15) . . . .
N2 C10 C11 C12 176.73(14) . . . .
N2 C10 C16 C15 -174.29(15) . . . .
